data_7240863
loop_
_publ_author_name
'Lei, Yingjie'
'Yang, Ju'
'Wang, Yawen'
'Wang, Hongying'
'Zhan, Yue'
'Jiang, Xianxing'
'Xu, Zhaoqing'

_publ_section_title
;
 Metal-free fluoroalkylfluoroalkylselenolation of unactivated alkenes:
 incorporation of two photoinduced processes
;
_journal_issue 15
_journal_name_full 'Green Chemistry'
_journal_page_first 4878
_journal_page_last 4883
_journal_paper_doi 10.1039/C9GC03936H
_journal_volume 22
_journal_year 2020
_chemical_formula_moiety 'C13 H9 F6 N O2 Se'
_chemical_formula_sum 'C13 H9 F6 N O2 Se'
_chemical_formula_weight 404.17
_space_group_crystal_system monoclinic
_space_group_IT_number 14
_space_group_name_Hall '-P 2yn'
_space_group_name_H-M_alt 'P 1 21/n 1'
_atom_sites_solution_hydrogens geom
_atom_sites_solution_primary direct
_audit_creation_date 2019-12-25
_audit_creation_method
;
Olex2 1.2
(compiled 2018.05.29 svn.r3508 for OlexSys, GUI svn.r5506)
;
_audit_update_record
;
2019-12-25 deposited with the CCDC.	2020-07-06 downloaded from the CCDC.
;
_cell_angle_alpha 90
_cell_angle_beta 109.581(2)
_cell_angle_gamma 90
_cell_formula_units_Z 8
_cell_length_a 10.4389(2)
_cell_length_b 21.5791(4)
_cell_length_c 14.6690(3)
_cell_measurement_reflns_used 4385
_cell_measurement_temperature 293(2)
_cell_measurement_theta_max 69.8110
_cell_measurement_theta_min 5.1750
_cell_volume 3113.27(11)
_computing_cell_refinement 'CrysAlisPro 1.171.38.43f (Rigaku OD, 2015)'
_computing_data_collection 'CrysAlisPro 1.171.38.43f (Rigaku OD, 2015)'
_computing_data_reduction 'CrysAlisPro 1.171.38.43f (Rigaku OD, 2015)'
_computing_molecular_graphics 'Olex2 (Dolomanov et al., 2009)'
_computing_publication_material 'Olex2 (Dolomanov et al., 2009)'
_computing_structure_refinement 'ShelXL (Sheldrick, 2015)'
_computing_structure_solution 'ShelXS (Sheldrick, 2008)'
_diffrn_ambient_temperature 293(2)
_diffrn_detector 'CCD plate'
_diffrn_detector_area_resol_mean 16.0733
_diffrn_detector_type Eos
_diffrn_measured_fraction_theta_full 0.998
_diffrn_measured_fraction_theta_max 0.998
_diffrn_measurement_details
;
List of Runs (angles in degrees, time in seconds):

  # Type    Start    End  Width  t~exp~   \w     \q     \k     \f   Frames
#--------------------------------------------------------------------------
  1  \w    -24.00  12.00   1.00    1.00    --    0.00  38.00  30.00   36
  2  \w     19.00  69.00   1.00    1.00    --    0.00  38.00  30.00   50
  3  \w     95.00 121.00   1.00    1.00    --   54.00  57.00   0.00   26
  4  \w    105.00 140.00   1.00    1.00    --  108.00 111.00  90.00   35
  5  \w    151.00 177.00   1.00    1.00    --  108.00  50.00 -30.00   26
  6  \w    100.00 127.00   1.00    1.00    --  108.00 111.00-120.00   27
  7  \w     96.00 163.00   1.00    1.00    --  108.00  63.00-150.00   67
  8  \w     87.00 174.00   1.00    1.00    --  108.00  63.00-120.00   87
  9  \w     76.00 127.00   1.00    1.00    --  108.00 -63.00  60.00   51
 10  \w     39.00 112.00   1.00    1.00    --  108.00-111.00  90.00   73
 11  \w      2.00  81.00   1.00    1.00    --   54.00 -99.00 -60.00   79
 12  \w     23.00  66.00   1.00    1.00    --   54.00-125.00-180.00   43
 13  \w     40.00 108.00   1.00    1.00    --  108.00 -63.00-180.00   68
 14  \w     61.00 109.00   1.00    1.00    --   54.00  57.00-180.00   48
 15  \w     79.00 177.00   1.00    1.00    --  108.00  77.00 -90.00   98
 16  \w    -11.00  75.00   1.00    1.00    --   54.00 -57.00 -30.00   86
 17  \w    -15.00  11.00   1.00    1.00    --    0.00  57.00-180.00   26
;
_diffrn_measurement_device 'four-circle diffractometer'
_diffrn_measurement_device_type 'SuperNova, Dual, Cu at zero, Eos'
_diffrn_measurement_method '\w scans'
_diffrn_orient_matrix_type 'CrysAlisPro convention (1999,Acta A55,543-557)'
_diffrn_orient_matrix_UB_11 -0.0134733000
_diffrn_orient_matrix_UB_12 -0.0384168000
_diffrn_orient_matrix_UB_13 0.0848658000
_diffrn_orient_matrix_UB_21 -0.0925580000
_diffrn_orient_matrix_UB_22 0.0503511000
_diffrn_orient_matrix_UB_23 0.0190670000
_diffrn_orient_matrix_UB_31 -0.1256660000
_diffrn_orient_matrix_UB_32 -0.0329462000
_diffrn_orient_matrix_UB_33 -0.0696843000
_diffrn_radiation_monochromator mirror
_diffrn_radiation_probe x-ray
_diffrn_radiation_type CuK\a
_diffrn_radiation_wavelength 1.54184
_diffrn_reflns_av_R_equivalents 0.0300
_diffrn_reflns_av_unetI/netI 0.0375
_diffrn_reflns_Laue_measured_fraction_full 0.998
_diffrn_reflns_Laue_measured_fraction_max 0.998
_diffrn_reflns_limit_h_max 7
_diffrn_reflns_limit_h_min -12
_diffrn_reflns_limit_k_max 25
_diffrn_reflns_limit_k_min -25
_diffrn_reflns_limit_l_max 17
_diffrn_reflns_limit_l_min -17
_diffrn_reflns_number 11769
_diffrn_reflns_point_group_measured_fraction_full 0.998
_diffrn_reflns_point_group_measured_fraction_max 0.998
_diffrn_reflns_theta_full 66.573
_diffrn_reflns_theta_max 66.573
_diffrn_reflns_theta_min 3.798
_diffrn_source 'micro-focus sealed X-ray tube'
_diffrn_source_type 'SuperNova (Cu) X-ray Source'
_exptl_absorpt_coefficient_mu 3.968
_exptl_absorpt_correction_T_max 1.00000
_exptl_absorpt_correction_T_min 0.01470
_exptl_absorpt_correction_type multi-scan
_exptl_absorpt_process_details
;
CrysAlisPro 1.171.38.43f (Rigaku Oxford Diffraction, 2015)
Empirical absorption correction using spherical harmonics,
 implemented in SCALE3 ABSPACK scaling algorithm.
;
_exptl_crystal_colour 'clear light colourless'
_exptl_crystal_colour_lustre clear
_exptl_crystal_colour_modifier light
_exptl_crystal_colour_primary colourless
_exptl_crystal_density_diffrn 1.725
_exptl_crystal_description block
_exptl_crystal_F_000 1584
_exptl_crystal_size_max 0.18
_exptl_crystal_size_mid 0.15
_exptl_crystal_size_min 0.12
_refine_diff_density_max 1.055
_refine_diff_density_min -0.889
_refine_diff_density_rms 0.085
_refine_ls_extinction_method none
_refine_ls_goodness_of_fit_ref 1.036
_refine_ls_hydrogen_treatment constr
_refine_ls_matrix_type full
_refine_ls_number_parameters 415
_refine_ls_number_reflns 5495
_refine_ls_number_restraints 2
_refine_ls_restrained_S_all 1.039
_refine_ls_R_factor_all 0.0685
_refine_ls_R_factor_gt 0.0574
_refine_ls_shift/su_max 0.000
_refine_ls_shift/su_mean 0.000
_refine_ls_structure_factor_coef Fsqd
_refine_ls_weighting_details 'w=1/[\s^2^(Fo^2^)+(0.0852P)^2^+3.6994P] where P=(Fo^2^+2Fc^2^)/3'
_refine_ls_weighting_scheme calc
_refine_ls_wR_factor_gt 0.1539
_refine_ls_wR_factor_ref 0.1635
_reflns_Friedel_coverage 0.000
_reflns_number_gt 4530
_reflns_number_total 5495
_reflns_threshold_expression 'I > 2\s(I)'
_cod_data_source_file c9gc03936h2.cif
_cod_data_source_block zengyj_1223
_cod_depositor_comments
;
 Adding full bibliography for 7240863.cif.

2024-12-16
Z value and formula fixed to values more according to usual
chemical conventions.                 miguel
;
_cod_original_formula_sum 'C26 H18 F12 N2 O4 Se2'
_cod_original_formula_weight 808.34
_cod_original_formula_moiety '2(C13 H9 F6 N O2 Se)'
_cod_original_formula_units_Z 4
_cod_original_cell_volume 3113.26(11)
_cod_database_code 7240863
_shelx_shelxl_version_number 2018/3
_shelx_space_group_comment
;
The symmetry employed for this shelxl refinement is uniquely defined
by the following loop, which should always be used as a source of
symmetry information in preference to the above space-group names.
They are only intended as comments.
;
_shelx_estimated_absorpt_t_max 0.647
_shelx_estimated_absorpt_t_min 0.535
_reflns_odcompleteness_completeness 99.93
_reflns_odcompleteness_iscentric 1
_reflns_odcompleteness_theta 66.97
_olex2_refinement_description
;
1. Fixed Uiso
 At 1.2 times of:
  All C(H) groups, All C(H,H) groups
2. Restrained distances
 C24-C25
 1.49 with sigma of 0.01
3. Rigid bond restraints
 C24, C25
 with sigma for 1-2 distances of 0.005 and sigma for 1-3 distances of 0.005
4.a Ternary CH refined with riding coordinates:
 C10(H10), C23(H23)
4.b Secondary CH2 refined with riding coordinates:
 C9(H9A,H9B), C11(H11A,H11B), C22(H22A,H22B), C24(H24A,H24B)
4.c Aromatic/amide H refined with riding coordinates:
 C3(H3), C4(H4), C5(H5), C6(H6), C16(H16), C17(H17), C18(H18), C19(H19)
;
_olex2_date_sample_data_collection 2019-12-23
_olex2_submission_special_instructions 'No special instructions were received'
_oxdiff_exptl_absorpt_empirical_details
;
Empirical correction (ABSPACK) includes:
- Absorption correction using spherical harmonics
- Frame scaling
;
_oxdiff_exptl_absorpt_empirical_full_max 41.488
_oxdiff_exptl_absorpt_empirical_full_min 0.395

loop_
_space_group_symop_operation_xyz
'x, y, z'
'-x+1/2, y+1/2, -z+1/2'
'-x, -y, -z'
'x-1/2, -y-1/2, z-1/2'

loop_
_atom_site_label
_atom_site_type_symbol
_atom_site_fract_x
_atom_site_fract_y
_atom_site_fract_z
_atom_site_U_iso_or_equiv
_atom_site_adp_type
_atom_site_occupancy
_atom_site_site_symmetry_order
_atom_site_calc_flag
_atom_site_refinement_flags_posn
_atom_site_refinement_flags_adp
_atom_site_refinement_flags_occupancy
_atom_site_disorder_assembly
_atom_site_disorder_group
Se1 Se 0.86815(4) 0.04639(3) 0.20763(3) 0.05230(18) Uani 1 1 d . . . . .
F1 F 1.1579(6) -0.06656(19) 0.1916(4) 0.1204(17) Uani 1 1 d . . . . .
F2 F 0.9508(5) -0.0914(2) 0.1489(4) 0.142(2) Uani 1 1 d . . . . .
F3 F 1.0978(5) -0.14680(16) 0.2471(4) 0.1107(14) Uani 1 1 d . . . . .
F4 F 0.9994(5) 0.05344(19) 0.0744(3) 0.1010(13) Uani 1 1 d . . . . .
F5 F 0.8326(4) 0.1163(2) 0.0516(3) 0.1067(13) Uani 1 1 d . . . . .
F6 F 1.0258(4) 0.13420(17) 0.1594(3) 0.0931(11) Uani 1 1 d . . . . .
O1 O 1.2706(3) 0.13239(17) 0.3593(3) 0.0640(9) Uani 1 1 d . . . . .
O2 O 0.8870(4) 0.12879(18) 0.4412(3) 0.0718(10) Uani 1 1 d . . . . .
N1 N 1.0749(3) 0.11412(17) 0.3946(3) 0.0464(8) Uani 1 1 d . . . . .
C1 C 1.1705(4) 0.1518(2) 0.3736(3) 0.0473(10) Uani 1 1 d . . . . .
C2 C 1.1260(4) 0.2165(2) 0.3770(3) 0.0505(10) Uani 1 1 d . . . . .
C3 C 1.1814(5) 0.2714(2) 0.3601(4) 0.0625(13) Uani 1 1 d . . . . .
H3 H 1.259139 0.271822 0.342636 0.075 Uiso 1 1 calc R . . . .
C4 C 1.1179(7) 0.3257(3) 0.3701(4) 0.0747(16) Uani 1 1 d . . . . .
H4 H 1.154163 0.363378 0.359968 0.090 Uiso 1 1 calc R . . . .
C5 C 1.0013(7) 0.3252(3) 0.3948(4) 0.0809(17) Uani 1 1 d . . . . .
H5 H 0.959701 0.362473 0.399999 0.097 Uiso 1 1 calc R . . . .
C6 C 0.9445(6) 0.2692(3) 0.4121(4) 0.0696(15) Uani 1 1 d . . . . .
H6 H 0.866577 0.268803 0.429428 0.084 Uiso 1 1 calc R . . . .
C7 C 1.0084(5) 0.2153(2) 0.4026(3) 0.0538(11) Uani 1 1 d . . . . .
C8 C 0.9764(4) 0.1499(2) 0.4155(3) 0.0518(11) Uani 1 1 d . . . . .
C9 C 1.0773(5) 0.0469(2) 0.3959(3) 0.0479(10) Uani 1 1 d . . . . .
H9A H 1.011390 0.032100 0.424273 0.057 Uiso 1 1 calc R . . . .
H9B H 1.166474 0.033156 0.436964 0.057 Uiso 1 1 calc R . . . .
C10 C 1.0460(4) 0.01785(19) 0.2957(3) 0.0403(9) Uani 1 1 d . . . . .
H10 H 1.116529 0.030415 0.269106 0.048 Uiso 1 1 calc R . . . .
C11 C 1.0497(5) -0.0533(2) 0.3067(4) 0.0548(11) Uani 1 1 d . . . . .
H11A H 1.125936 -0.064249 0.363635 0.066 Uiso 1 1 calc R . . . .
H11B H 0.967374 -0.066491 0.317953 0.066 Uiso 1 1 calc R . . . .
C12 C 1.0617(6) -0.0884(2) 0.2226(5) 0.0701(15) Uani 1 1 d . . . . .
C13 C 0.9361(6) 0.0891(3) 0.1171(4) 0.0646(14) Uani 1 1 d . . . . .
Se2 Se 0.64273(5) -0.07323(3) -0.19393(4) 0.0596(2) Uani 1 1 d . . . . .
F7 F 0.3563(7) -0.1808(2) -0.1757(5) 0.172(3) Uani 1 1 d . . . . .
F8 F 0.5553(6) -0.2125(3) -0.1499(4) 0.156(2) Uani 1 1 d . . . . .
F9 F 0.3902(5) -0.26092(18) -0.2490(4) 0.1227(16) Uani 1 1 d . . . . .
F10 F 0.5038(6) 0.0181(2) -0.1380(4) 0.1343(19) Uani 1 1 d . . . . .
F11 F 0.6889(6) -0.0091(3) -0.0322(4) 0.163(2) Uani 1 1 d . . . . .
F12 F 0.5095(7) -0.0624(2) -0.0631(4) 0.138(2) Uani 1 1 d . . . . .
O3 O 0.6329(3) 0.01953(14) -0.4074(2) 0.0518(7) Uani 1 1 d . . . . .
O4 O 0.2297(3) 0.02278(17) -0.3517(3) 0.0614(9) Uani 1 1 d . . . . .
N2 N 0.4365(3) 0.00532(16) -0.3709(2) 0.0408(7) Uani 1 1 d . . . . .
C14 C 0.3329(4) 0.0423(2) -0.3617(3) 0.0445(9) Uani 1 1 d . . . . .
C15 C 0.3726(4) 0.1073(2) -0.3714(3) 0.0448(9) Uani 1 1 d . . . . .
C16 C 0.3074(6) 0.1625(3) -0.3680(4) 0.0650(13) Uani 1 1 d . . . . .
H16 H 0.225119 0.163242 -0.356415 0.078 Uiso 1 1 calc R . . . .
C17 C 0.3687(7) 0.2162(2) -0.3824(4) 0.0734(16) Uani 1 1 d . . . . .
H17 H 0.327227 0.253992 -0.380055 0.088 Uiso 1 1 calc R . . . .
C18 C 0.4910(7) 0.2152(2) -0.4004(4) 0.0720(15) Uani 1 1 d . . . . .
H18 H 0.529278 0.252290 -0.410973 0.086 Uiso 1 1 calc R . . . .
C19 C 0.5569(5) 0.1599(2) -0.4028(4) 0.0587(12) Uani 1 1 d . . . . .
H19 H 0.639626 0.159161 -0.413860 0.070 Uiso 1 1 calc R . . . .
C20 C 0.4958(4) 0.10619(19) -0.3884(3) 0.0440(9) Uani 1 1 d . . . . .
C21 C 0.5366(4) 0.04063(19) -0.3898(3) 0.0405(9) Uani 1 1 d . . . . .
C22 C 0.4306(4) -0.06185(19) -0.3771(3) 0.0429(9) Uani 1 1 d . . . . .
H22A H 0.495021 -0.075866 -0.407402 0.051 Uiso 1 1 calc R . . . .
H22B H 0.340532 -0.073898 -0.418826 0.051 Uiso 1 1 calc R . . . .
C23 C 0.4612(4) -0.0948(2) -0.2808(3) 0.0431(9) Uani 1 1 d . . . . .
H23 H 0.393447 -0.083099 -0.251095 0.052 Uiso 1 1 calc R . . . .
C24 C 0.4555(6) -0.1682(2) -0.2989(4) 0.0667(15) Uani 1 1 d D U . . .
H24A H 0.380745 -0.177589 -0.357591 0.080 Uiso 1 1 calc R . . . .
H24B H 0.538997 -0.181344 -0.308406 0.080 Uiso 1 1 calc R . . . .
C25 C 0.4377(8) -0.2039(3) -0.2176(5) 0.0845(18) Uani 1 1 d D U . . .
C26 C 0.5838(7) -0.0293(3) -0.1004(4) 0.0771(16) Uani 1 1 d . . . . .

loop_
_atom_site_aniso_label
_atom_site_aniso_U_11
_atom_site_aniso_U_22
_atom_site_aniso_U_33
_atom_site_aniso_U_23
_atom_site_aniso_U_13
_atom_site_aniso_U_12
Se1 0.0357(3) 0.0616(3) 0.0526(3) 0.0004(2) 0.0055(2) 0.0052(2)
F1 0.171(4) 0.084(3) 0.154(4) -0.037(3) 0.118(4) -0.015(3)
F2 0.134(4) 0.121(4) 0.126(4) -0.067(3) -0.016(3) 0.028(3)
F3 0.122(3) 0.0467(19) 0.167(4) -0.017(2) 0.053(3) 0.007(2)
F4 0.140(4) 0.097(3) 0.086(2) 0.003(2) 0.065(3) 0.007(3)
F5 0.092(3) 0.118(3) 0.081(2) 0.043(2) -0.009(2) 0.013(2)
F6 0.102(3) 0.072(2) 0.089(2) 0.0210(19) 0.011(2) -0.026(2)
O1 0.0459(17) 0.070(2) 0.080(2) -0.0059(18) 0.0271(17) -0.0030(16)
O2 0.059(2) 0.073(2) 0.094(3) -0.022(2) 0.041(2) -0.0132(18)
N1 0.0373(17) 0.050(2) 0.0487(18) -0.0089(16) 0.0100(15) -0.0030(16)
C1 0.039(2) 0.056(3) 0.042(2) -0.0055(19) 0.0076(17) -0.007(2)
C2 0.045(2) 0.057(3) 0.041(2) -0.0085(19) 0.0033(18) -0.004(2)
C3 0.066(3) 0.058(3) 0.057(3) -0.006(2) 0.011(2) -0.019(3)
C4 0.097(4) 0.052(3) 0.062(3) -0.010(2) 0.009(3) -0.018(3)
C5 0.098(5) 0.057(3) 0.078(4) -0.020(3) 0.017(3) -0.002(3)
C6 0.068(3) 0.061(3) 0.079(3) -0.025(3) 0.023(3) 0.001(3)
C7 0.055(3) 0.051(3) 0.048(2) -0.017(2) 0.009(2) -0.004(2)
C8 0.040(2) 0.059(3) 0.055(2) -0.017(2) 0.0136(19) -0.006(2)
C9 0.047(2) 0.049(3) 0.046(2) 0.0008(19) 0.0133(19) 0.001(2)
C10 0.0302(18) 0.040(2) 0.048(2) -0.0004(17) 0.0098(16) 0.0023(16)
C11 0.039(2) 0.052(3) 0.074(3) 0.007(2) 0.020(2) 0.004(2)
C12 0.067(3) 0.043(3) 0.096(4) -0.014(3) 0.021(3) 0.002(2)
C13 0.067(3) 0.062(3) 0.052(3) 0.009(2) 0.003(2) 0.002(3)
Se2 0.0477(3) 0.0727(4) 0.0547(3) -0.0024(2) 0.0123(2) -0.0033(2)
F7 0.266(7) 0.090(3) 0.261(7) 0.055(4) 0.222(7) 0.027(4)
F8 0.178(5) 0.128(4) 0.126(4) 0.065(3) 0.001(4) -0.019(4)
F9 0.126(3) 0.056(2) 0.193(5) 0.029(3) 0.063(3) -0.011(2)
F10 0.196(5) 0.098(3) 0.113(3) -0.024(3) 0.058(4) 0.038(4)
F11 0.128(4) 0.231(7) 0.102(3) -0.089(4) 0.004(3) -0.026(4)
F12 0.221(6) 0.128(4) 0.111(3) -0.018(3) 0.116(4) -0.027(4)
O3 0.0400(15) 0.0515(18) 0.0680(19) 0.0088(15) 0.0234(14) 0.0052(14)
O4 0.0434(17) 0.071(2) 0.077(2) 0.0065(18) 0.0306(16) 0.0020(16)
N2 0.0362(16) 0.0416(19) 0.0468(17) 0.0038(14) 0.0169(14) 0.0040(14)
C14 0.041(2) 0.052(3) 0.0372(19) 0.0032(18) 0.0093(17) 0.0049(19)
C15 0.044(2) 0.045(2) 0.041(2) -0.0034(18) 0.0084(17) 0.0092(19)
C16 0.065(3) 0.067(3) 0.061(3) -0.004(2) 0.019(2) 0.019(3)
C17 0.092(4) 0.044(3) 0.080(4) -0.001(3) 0.022(3) 0.022(3)
C18 0.097(4) 0.040(3) 0.075(3) -0.001(2) 0.023(3) -0.004(3)
C19 0.063(3) 0.048(3) 0.062(3) 0.003(2) 0.017(2) -0.005(2)
C20 0.045(2) 0.040(2) 0.043(2) 0.0032(17) 0.0095(17) 0.0008(18)
C21 0.0326(19) 0.044(2) 0.0415(19) 0.0049(17) 0.0077(16) 0.0013(17)
C22 0.045(2) 0.036(2) 0.049(2) -0.0009(17) 0.0174(18) -0.0022(18)
C23 0.040(2) 0.043(2) 0.050(2) 0.0028(18) 0.0199(18) -0.0045(18)
C24 0.104(4) 0.046(3) 0.062(3) -0.010(2) 0.044(3) -0.042(3)
C25 0.095(5) 0.057(4) 0.104(5) 0.024(3) 0.037(4) 0.000(3)
C26 0.100(5) 0.073(4) 0.060(3) -0.014(3) 0.030(3) -0.012(4)

loop_
_atom_type_symbol
_atom_type_description
_atom_type_scat_dispersion_real
_atom_type_scat_dispersion_imag
_atom_type_scat_source
C C 0.0181 0.0091 'International Tables Vol C Tables 4.2.6.8 and 6.1.1.4'
H H 0.0000 0.0000 'International Tables Vol C Tables 4.2.6.8 and 6.1.1.4'
F F 0.0727 0.0534 'International Tables Vol C Tables 4.2.6.8 and 6.1.1.4'
N N 0.0311 0.0180 'International Tables Vol C Tables 4.2.6.8 and 6.1.1.4'
O O 0.0492 0.0322 'International Tables Vol C Tables 4.2.6.8 and 6.1.1.4'
Se Se -0.7943 1.1372 'International Tables Vol C Tables 4.2.6.8 and 6.1.1.4'

loop_
_geom_angle_atom_site_label_1
_geom_angle_atom_site_label_2
_geom_angle_atom_site_label_3
_geom_angle
_geom_angle_site_symmetry_1
_geom_angle_site_symmetry_3
_geom_angle_publ_flag
C13 Se1 C10 96.7(2) . . ?
C1 N1 C9 124.9(4) . . ?
C8 N1 C1 111.0(4) . . ?
C8 N1 C9 124.1(4) . . ?
O1 C1 N1 124.0(4) . . ?
O1 C1 C2 129.3(4) . . ?
N1 C1 C2 106.6(4) . . ?
C3 C2 C1 130.7(5) . . ?
C3 C2 C7 121.6(5) . . ?
C7 C2 C1 107.7(4) . . ?
C2 C3 H3 121.1 . . ?
C2 C3 C4 117.8(5) . . ?
C4 C3 H3 121.1 . . ?
C3 C4 H4 119.4 . . ?
C3 C4 C5 121.2(6) . . ?
C5 C4 H4 119.4 . . ?
C4 C5 H5 119.4 . . ?
C4 C5 C6 121.1(6) . . ?
C6 C5 H5 119.4 . . ?
C5 C6 H6 121.3 . . ?
C7 C6 C5 117.5(5) . . ?
C7 C6 H6 121.3 . . ?
C2 C7 C8 108.0(4) . . ?
C6 C7 C2 120.8(5) . . ?
C6 C7 C8 131.2(5) . . ?
O2 C8 N1 124.2(5) . . ?
O2 C8 C7 129.2(5) . . ?
N1 C8 C7 106.6(4) . . ?
N1 C9 H9A 108.9 . . ?
N1 C9 H9B 108.9 . . ?
N1 C9 C10 113.6(4) . . ?
H9A C9 H9B 107.7 . . ?
C10 C9 H9A 108.9 . . ?
C10 C9 H9B 108.9 . . ?
Se1 C10 H10 108.7 . . ?
C9 C10 Se1 110.7(3) . . ?
C9 C10 H10 108.7 . . ?
C9 C10 C11 108.5(4) . . ?
C11 C10 Se1 111.4(3) . . ?
C11 C10 H10 108.7 . . ?
C10 C11 H11A 108.5 . . ?
C10 C11 H11B 108.5 . . ?
H11A C11 H11B 107.5 . . ?
C12 C11 C10 115.2(4) . . ?
C12 C11 H11A 108.5 . . ?
C12 C11 H11B 108.5 . . ?
F1 C12 F3 104.5(5) . . ?
F1 C12 C11 112.9(5) . . ?
F2 C12 F1 107.5(6) . . ?
F2 C12 F3 105.7(5) . . ?
F2 C12 C11 114.8(5) . . ?
F3 C12 C11 110.7(5) . . ?
F4 C13 Se1 114.2(4) . . ?
F4 C13 F5 109.6(5) . . ?
F4 C13 F6 105.2(5) . . ?
F5 C13 Se1 108.2(4) . . ?
F5 C13 F6 106.7(5) . . ?
F6 C13 Se1 112.6(4) . . ?
C26 Se2 C23 96.3(2) . . ?
C14 N2 C21 111.4(3) . . ?
C14 N2 C22 124.3(3) . . ?
C21 N2 C22 123.5(3) . . ?
O4 C14 N2 124.4(4) . . ?
O4 C14 C15 129.0(4) . . ?
N2 C14 C15 106.5(4) . . ?
C16 C15 C14 130.9(4) . . ?
C16 C15 C20 121.3(4) . . ?
C20 C15 C14 107.8(4) . . ?
C15 C16 H16 121.3 . . ?
C17 C16 C15 117.5(5) . . ?
C17 C16 H16 121.3 . . ?
C16 C17 H17 119.3 . . ?
C16 C17 C18 121.5(5) . . ?
C18 C17 H17 119.3 . . ?
C17 C18 H18 119.5 . . ?
C19 C18 C17 121.0(5) . . ?
C19 C18 H18 119.5 . . ?
C18 C19 H19 121.2 . . ?
C20 C19 C18 117.6(5) . . ?
C20 C19 H19 121.2 . . ?
C15 C20 C21 107.9(4) . . ?
C19 C20 C15 121.2(4) . . ?
C19 C20 C21 130.8(4) . . ?
O3 C21 N2 124.7(4) . . ?
O3 C21 C20 128.9(4) . . ?
N2 C21 C20 106.3(3) . . ?
N2 C22 H22A 108.6 . . ?
N2 C22 H22B 108.6 . . ?
N2 C22 C23 114.7(3) . . ?
H22A C22 H22B 107.6 . . ?
C23 C22 H22A 108.6 . . ?
C23 C22 H22B 108.6 . . ?
Se2 C23 H23 109.6 . . ?
C22 C23 Se2 110.6(3) . . ?
C22 C23 H23 109.6 . . ?
C22 C23 C24 108.9(3) . . ?
C24 C23 Se2 108.5(3) . . ?
C24 C23 H23 109.6 . . ?
C23 C24 H24A 109.0 . . ?
C23 C24 H24B 109.0 . . ?
H24A C24 H24B 107.8 . . ?
C25 C24 C23 112.8(4) . . ?
C25 C24 H24A 109.0 . . ?
C25 C24 H24B 109.0 . . ?
F7 C25 F8 106.9(7) . . ?
F7 C25 F9 106.7(6) . . ?
F7 C25 C24 117.3(6) . . ?
F8 C25 F9 105.9(6) . . ?
F8 C25 C24 110.2(6) . . ?
F9 C25 C24 109.2(6) . . ?
F10 C26 Se2 113.0(4) . . ?
F11 C26 Se2 109.0(5) . . ?
F11 C26 F10 108.5(6) . . ?
F11 C26 F12 109.4(6) . . ?
F12 C26 Se2 114.0(4) . . ?
F12 C26 F10 102.7(6) . . ?

loop_
_geom_bond_atom_site_label_1
_geom_bond_atom_site_label_2
_geom_bond_distance
_geom_bond_site_symmetry_2
_geom_bond_publ_flag
Se1 C10 1.971(4) . ?
Se1 C13 1.935(6) . ?
F1 C12 1.321(7) . ?
F2 C12 1.294(7) . ?
F3 C12 1.330(7) . ?
F4 C13 1.303(7) . ?
F5 C13 1.319(6) . ?
F6 C13 1.349(6) . ?
O1 C1 1.207(5) . ?
O2 C8 1.207(6) . ?
N1 C1 1.400(6) . ?
N1 C8 1.399(6) . ?
N1 C9 1.451(6) . ?
C1 C2 1.478(7) . ?
C2 C3 1.376(7) . ?
C2 C7 1.399(7) . ?
C3 H3 0.9300 . ?
C3 C4 1.378(8) . ?
C4 H4 0.9300 . ?
C4 C5 1.381(9) . ?
C5 H5 0.9300 . ?
C5 C6 1.405(9) . ?
C6 H6 0.9300 . ?
C6 C7 1.372(7) . ?
C7 C8 1.476(7) . ?
C9 H9A 0.9700 . ?
C9 H9B 0.9700 . ?
C9 C10 1.530(6) . ?
C10 H10 0.9800 . ?
C10 C11 1.543(6) . ?
C11 H11A 0.9700 . ?
C11 H11B 0.9700 . ?
C11 C12 1.488(8) . ?
Se2 C23 1.953(4) . ?
Se2 C26 1.931(6) . ?
F7 C25 1.302(8) . ?
F8 C25 1.308(8) . ?
F9 C25 1.350(8) . ?
F10 C26 1.319(8) . ?
F11 C26 1.288(7) . ?
F12 C26 1.301(8) . ?
O3 C21 1.208(5) . ?
O4 C14 1.210(5) . ?
N2 C14 1.387(5) . ?
N2 C21 1.394(5) . ?
N2 C22 1.452(5) . ?
C14 C15 1.483(6) . ?
C15 C16 1.379(6) . ?
C15 C20 1.390(6) . ?
C16 H16 0.9300 . ?
C16 C17 1.373(8) . ?
C17 H17 0.9300 . ?
C17 C18 1.389(8) . ?
C18 H18 0.9300 . ?
C18 C19 1.384(7) . ?
C19 H19 0.9300 . ?
C19 C20 1.374(6) . ?
C20 C21 1.480(6) . ?
C22 H22A 0.9700 . ?
C22 H22B 0.9700 . ?
C22 C23 1.517(6) . ?
C23 H23 0.9800 . ?
C23 C24 1.605(6) . ?
C24 H24A 0.9700 . ?
C24 H24B 0.9700 . ?
C24 C25 1.482(6) . ?

loop_
_geom_torsion_atom_site_label_1
_geom_torsion_atom_site_label_2
_geom_torsion_atom_site_label_3
_geom_torsion_atom_site_label_4
_geom_torsion
_geom_torsion_site_symmetry_1
_geom_torsion_site_symmetry_2
_geom_torsion_site_symmetry_3
_geom_torsion_site_symmetry_4
_geom_torsion_publ_flag
Se1 C10 C11 C12 75.1(4) . . . . ?
O1 C1 C2 C3 3.8(8) . . . . ?
O1 C1 C2 C7 -175.9(4) . . . . ?
N1 C1 C2 C3 -178.6(4) . . . . ?
N1 C1 C2 C7 1.7(5) . . . . ?
N1 C9 C10 Se1 -56.7(4) . . . . ?
N1 C9 C10 C11 -179.2(3) . . . . ?
C1 N1 C8 O2 -175.7(4) . . . . ?
C1 N1 C8 C7 2.6(5) . . . . ?
C1 N1 C9 C10 -69.4(5) . . . . ?
C1 C2 C3 C4 -179.1(5) . . . . ?
C1 C2 C7 C6 179.4(4) . . . . ?
C1 C2 C7 C8 -0.2(5) . . . . ?
C2 C3 C4 C5 -0.9(8) . . . . ?
C2 C7 C8 O2 176.7(5) . . . . ?
C2 C7 C8 N1 -1.4(5) . . . . ?
C3 C2 C7 C6 -0.3(7) . . . . ?
C3 C2 C7 C8 -179.9(4) . . . . ?
C3 C4 C5 C6 1.0(9) . . . . ?
C4 C5 C6 C7 -0.7(9) . . . . ?
C5 C6 C7 C2 0.3(7) . . . . ?
C5 C6 C7 C8 179.9(5) . . . . ?
C6 C7 C8 O2 -2.8(9) . . . . ?
C6 C7 C8 N1 179.0(5) . . . . ?
C7 C2 C3 C4 0.5(7) . . . . ?
C8 N1 C1 O1 175.1(4) . . . . ?
C8 N1 C1 C2 -2.7(5) . . . . ?
C8 N1 C9 C10 111.3(4) . . . . ?
C9 N1 C1 O1 -4.3(7) . . . . ?
C9 N1 C1 C2 177.9(4) . . . . ?
C9 N1 C8 O2 3.7(7) . . . . ?
C9 N1 C8 C7 -178.0(4) . . . . ?
C9 C10 C11 C12 -162.9(4) . . . . ?
C10 C11 C12 F1 47.7(7) . . . . ?
C10 C11 C12 F2 -76.0(7) . . . . ?
C10 C11 C12 F3 164.5(4) . . . . ?
Se2 C23 C24 C25 78.9(5) . . . . ?
O4 C14 C15 C16 2.8(8) . . . . ?
O4 C14 C15 C20 -175.7(4) . . . . ?
N2 C14 C15 C16 -179.9(4) . . . . ?
N2 C14 C15 C20 1.6(4) . . . . ?
N2 C22 C23 Se2 -59.1(4) . . . . ?
N2 C22 C23 C24 -178.2(4) . . . . ?
C14 N2 C21 O3 -174.7(4) . . . . ?
C14 N2 C21 C20 2.5(4) . . . . ?
C14 N2 C22 C23 -80.2(5) . . . . ?
C14 C15 C16 C17 -178.1(5) . . . . ?
C14 C15 C20 C19 178.4(4) . . . . ?
C14 C15 C20 C21 -0.1(4) . . . . ?
C15 C16 C17 C18 0.5(8) . . . . ?
C15 C20 C21 O3 175.6(4) . . . . ?
C15 C20 C21 N2 -1.5(4) . . . . ?
C16 C15 C20 C19 -0.2(7) . . . . ?
C16 C15 C20 C21 -178.7(4) . . . . ?
C16 C17 C18 C19 -1.1(9) . . . . ?
C17 C18 C19 C20 1.0(8) . . . . ?
C18 C19 C20 C15 -0.4(7) . . . . ?
C18 C19 C20 C21 177.7(5) . . . . ?
C19 C20 C21 O3 -2.7(8) . . . . ?
C19 C20 C21 N2 -179.8(4) . . . . ?
C20 C15 C16 C17 0.2(7) . . . . ?
C21 N2 C14 O4 174.8(4) . . . . ?
C21 N2 C14 C15 -2.6(4) . . . . ?
C21 N2 C22 C23 111.1(4) . . . . ?
C22 N2 C14 O4 4.9(6) . . . . ?
C22 N2 C14 C15 -172.5(3) . . . . ?
C22 N2 C21 O3 -4.7(6) . . . . ?
C22 N2 C21 C20 172.5(3) . . . . ?
C22 C23 C24 C25 -160.7(5) . . . . ?
C23 C24 C25 F7 38.7(9) . . . . ?
C23 C24 C25 F8 -83.9(7) . . . . ?
C23 C24 C25 F9 160.2(5) . . . . ?
